data_4022702
loop_
_publ_author_name
'Christian A. Christensen'
'Andrei S. Batsanov'
'Martin R. Bryce'

_publ_contact_author 'Andrei S.Batsanov'
_publ_contact_author_email a.s.batsanov@durham.ac.uk
_publ_section_title
;
 Thiolated \p-Extended Tetrathiafulvalenes: Versatile
 Multifunctional \p-Systems
;
_journal_name_full 'Journal of Organic Chemistry'
_journal_page_first 1301
_journal_page_last 1308
_journal_paper_doi 10.1021/jo062199p
_journal_volume 72
_journal_year 2007
_chemical_formula_moiety 'C27 H24 S8,1.5(C H2 Cl2)'
_chemical_formula_sum 'C28.5 H27 Cl3 S8'
_chemical_formula_weight 732.33
_chemical_name_systematic
;cis-1-(5',5")-{9,10-Bis(4-methylthio-1,3-dithiol-2-ylidene)
-9,10-dihydroanthracene}-2,8-dithiacyclo-octaphane,  
dichloromethane sesquisolvate 
;
_space_group_IT_number 2
_symmetry_cell_setting triclinic
_symmetry_space_group_name_Hall '-P 1'
_symmetry_space_group_name_H-M 'P -1'
_atom_sites_solution_hydrogens geom
_atom_sites_solution_primary direct
_atom_sites_solution_secondary difmap
_audit_creation_method SHELXL-97
_cell_angle_alpha 91.89(1)
_cell_angle_beta 90.39(1)
_cell_angle_gamma 109.02(1)
_cell_formula_units_Z 4
_cell_length_a 12.668(2)
_cell_length_b 15.949(3)
_cell_length_c 17.336(3)
_cell_measurement_reflns_used 694
_cell_measurement_temperature 120(2)
_cell_measurement_theta_max 25.79
_cell_measurement_theta_min 12.05
_cell_volume 3309(1)
_computing_cell_refinement 'SMART version 5.054 (Bruker, 1998)'
_computing_data_collection 'SMART version 5.054 (Bruker, 1998)'
_computing_data_reduction 'SAINT version 6.01 (Bruker, 1999)'
_computing_molecular_graphics 'SHELXTL version 6.12 (Bruker, 2001)'
_computing_publication_material 'SHELXTL version 6.12 (Bruker, 2001)'
_computing_structure_refinement 'SHELXTL version 6.12 (Bruker, 2001)'
_computing_structure_solution 'SHELXTL version 6.12 (Bruker, 2001)'
_diffrn_ambient_temperature 120(2)
_diffrn_detector_area_resol_mean 8
_diffrn_measured_fraction_theta_full 0.976
_diffrn_measured_fraction_theta_max 0.976
_diffrn_measurement_device_type 'SMART 1K CCD area detector'
_diffrn_measurement_method '\w scans'
_diffrn_radiation_monochromator graphite
_diffrn_radiation_source 'fine-focus sealed tube'
_diffrn_radiation_type MoK\a
_diffrn_radiation_wavelength 0.71073
_diffrn_reflns_av_R_equivalents 0.0503
_diffrn_reflns_av_sigmaI/netI 0.0415
_diffrn_reflns_limit_h_max 17
_diffrn_reflns_limit_h_min -17
_diffrn_reflns_limit_k_max 21
_diffrn_reflns_limit_k_min -21
_diffrn_reflns_limit_l_max 22
_diffrn_reflns_limit_l_min -23
_diffrn_reflns_number 40490
_diffrn_reflns_theta_full 29.13
_diffrn_reflns_theta_max 29.13
_diffrn_reflns_theta_min 1.70
_diffrn_standards_number 0
_exptl_absorpt_coefficient_mu 0.802
_exptl_absorpt_correction_type none
_exptl_crystal_colour yellow
_exptl_crystal_density_diffrn 1.470
_exptl_crystal_density_method 'not measured'
_exptl_crystal_description block
_exptl_crystal_F_000 1508
_exptl_crystal_size_max 0.65
_exptl_crystal_size_mid 0.55
_exptl_crystal_size_min 0.30
_refine_diff_density_max 1.084
_refine_diff_density_min -1.113
_refine_diff_density_rms 0.085
_refine_ls_extinction_method none
_refine_ls_goodness_of_fit_ref 1.094
_refine_ls_hydrogen_treatment constr
_refine_ls_matrix_type full
_refine_ls_number_parameters 746
_refine_ls_number_reflns 17392
_refine_ls_number_restraints 2
_refine_ls_restrained_S_all 1.098
_refine_ls_R_factor_all 0.0596
_refine_ls_R_factor_gt 0.0509
_refine_ls_shift/su_max 0.001
_refine_ls_shift/su_mean 0.000
_refine_ls_structure_factor_coef Fsqd
_refine_ls_weighting_details 'calc w=1/[\s^2^(Fo^2^)+(0.0310P)^2^+6.3930P] where P=(Fo^2^+2Fc^2^)/3'
_refine_ls_weighting_scheme calc
_refine_ls_wR_factor_gt 0.1181
_refine_ls_wR_factor_ref 0.1240
_reflns_number_gt 15061
_reflns_number_total 17392
_reflns_threshold_expression I>2\s(I)
_cod_data_source_file jo062199psi20061023_074937_4.cif
_cod_data_source_block 24b
_cod_depositor_comments
;
The following automatic conversions were performed:
'_symmetry_cell_setting' value 'Triclinic' changed to 'triclinic'
according to '/home/saulius/struct/CIF-dictionaries/cif_core.dic'
dictionary named 'cif_core.dic' version 2.4.1 from 2010-06-29.

Automatic conversion script
Id: cif_fix_enum 1527 2010-12-29 10:47:43Z saulius 
;
_cod_database_code 4022702

loop_
_symmetry_equiv_pos_as_xyz
'x, y, z'
'-x, -y, -z'

loop_
_atom_site_label
_atom_site_type_symbol
_atom_site_fract_x
_atom_site_fract_y
_atom_site_fract_z
_atom_site_U_iso_or_equiv
_atom_site_adp_type
_atom_site_occupancy
_atom_site_symmetry_multiplicity
_atom_site_calc_flag
_atom_site_refinement_flags
_atom_site_disorder_assembly
_atom_site_disorder_group
S1 S 0.54650(5) 0.30140(4) 0.32457(3) 0.02059(11) Uani 1 1 d . . .
S2 S 0.70501(5) 0.20367(4) 0.32442(3) 0.02185(12) Uani 1 1 d . . .
S3 S 0.69456(5) 0.45271(4) 0.23619(4) 0.02523(13) Uani 1 1 d . . .
S4 S 0.86802(6) 0.33247(5) 0.22292(4) 0.03107(15) Uani 1 1 d . . .
S5 S 0.55727(5) 0.36775(4) 0.66663(4) 0.02309(12) Uani 1 1 d . . .
S6 S 0.72672(5) 0.28500(4) 0.69573(3) 0.02310(12) Uani 1 1 d . . .
S7 S 0.71170(6) 0.55367(4) 0.69935(4) 0.02795(14) Uani 1 1 d . . .
S8 S 0.89790(6) 0.45770(6) 0.75298(4) 0.03545(16) Uani 1 1 d . . .
C1 C 0.3487(2) 0.19340(16) 0.42764(14) 0.0217(4) Uani 1 1 d . . .
H1 H 0.3466 0.1851 0.3732 0.026 Uiso 1 1 d R . .
C2 C 0.2567(2) 0.20311(17) 0.46528(16) 0.0249(5) Uani 1 1 d . . .
H2 H 0.1916 0.2003 0.4367 0.030 Uiso 1 1 d R . .
C3 C 0.2598(2) 0.21663(18) 0.54511(16) 0.0269(5) Uani 1 1 d . . .
H3 H 0.1964 0.2221 0.5707 0.032 Uiso 1 1 d R . .
C4 C 0.3551(2) 0.22153(17) 0.58730(15) 0.0239(5) Uani 1 1 d . . .
H4 H 0.3574 0.2325 0.6414 0.029 Uiso 1 1 d R . .
C5 C 0.6468(2) 0.09746(17) 0.60933(15) 0.0255(5) Uani 1 1 d . . .
H5 H 0.6485 0.1072 0.6636 0.031 Uiso 1 1 d R . .
C6 C 0.6928(2) 0.03651(17) 0.57727(17) 0.0286(5) Uani 1 1 d . . .
H6 H 0.7289 0.0072 0.6097 0.034 Uiso 1 1 d R . .
C7 C 0.6867(2) 0.01925(17) 0.49843(17) 0.0273(5) Uani 1 1 d . . .
H7 H 0.7175 -0.0228 0.4771 0.033 Uiso 1 1 d R . .
C8 C 0.6353(2) 0.06321(16) 0.45055(15) 0.0224(5) Uani 1 1 d . . .
H8 H 0.6304 0.0503 0.3966 0.027 Uiso 1 1 d R . .
C9 C 0.54170(19) 0.17999(15) 0.43444(13) 0.0181(4) Uani 1 1 d . . .
C10 C 0.55035(19) 0.21182(16) 0.59130(13) 0.0186(4) Uani 1 1 d . . .
C11 C 0.59704(19) 0.14356(16) 0.56222(14) 0.0198(4) Uani 1 1 d . . .
C12 C 0.59111(19) 0.12608(15) 0.48120(14) 0.0188(4) Uani 1 1 d . . .
C13 C 0.44440(19) 0.19674(15) 0.46957(13) 0.0184(4) Uani 1 1 d . . .
C15 C 0.58933(19) 0.22036(15) 0.36980(13) 0.0187(4) Uani 1 1 d . . .
C14 C 0.44757(19) 0.21114(15) 0.55024(13) 0.0189(4) Uani 1 1 d . . .
C16 C 0.6745(2) 0.35070(17) 0.27884(13) 0.0211(4) Uani 1 1 d . . .
C17 C 0.7462(2) 0.30481(17) 0.27715(13) 0.0219(5) Uani 1 1 d . . .
C18 C 0.9658(3) 0.3070(3) 0.2863(2) 0.0440(8) Uani 1 1 d . . .
H181 H 0.9701 0.3392 0.3359 0.050(7) Uiso 1 1 d R . .
H182 H 1.0397 0.3246 0.2631 0.050(7) Uiso 1 1 d R . .
H183 H 0.9408 0.2432 0.2946 0.050(7) Uiso 1 1 d R . .
C19 C 0.60231(19) 0.27633(16) 0.64470(13) 0.0197(4) Uani 1 1 d . . .
C20 C 0.6913(2) 0.43973(17) 0.69306(14) 0.0232(5) Uani 1 1 d . . .
C21 C 0.7688(2) 0.40124(18) 0.70927(14) 0.0241(5) Uani 1 1 d . . .
C22 C 0.9933(3) 0.4249(3) 0.6940(3) 0.0622(13) Uani 1 1 d . . .
H221 H 0.9759 0.3603 0.6955 0.079(9) Uiso 1 1 d R . .
H222 H 1.0699 0.4542 0.7136 0.079(9) Uiso 1 1 d R . .
H223 H 0.9882 0.4410 0.6401 0.079(9) Uiso 1 1 d R . .
C23 C 0.6551(2) 0.51271(18) 0.31633(15) 0.0263(5) Uani 1 1 d . . .
H231 H 0.6622 0.5730 0.3002 0.034 Uiso 1 1 d R . .
H232 H 0.5758 0.4823 0.3277 0.034 Uiso 1 1 d R . .
C24 C 0.7232(2) 0.51998(19) 0.39066(15) 0.0275(5) Uani 1 1 d . . .
H241 H 0.7961 0.5669 0.3858 0.036 Uiso 1 1 d R . .
H242 H 0.7370 0.4634 0.3981 0.036 Uiso 1 1 d R . .
C25 C 0.6640(2) 0.54143(18) 0.46073(15) 0.0273(5) Uani 1 1 d . . .
H251 H 0.6522 0.5988 0.4533 0.036 Uiso 1 1 d R . .
H252 H 0.5898 0.4956 0.4637 0.036 Uiso 1 1 d R . .
C26 C 0.7265(2) 0.54697(19) 0.53695(16) 0.0284(5) Uani 1 1 d . . .
H261 H 0.7380 0.4897 0.5453 0.037 Uiso 1 1 d R . .
H262 H 0.8005 0.5931 0.5349 0.037 Uiso 1 1 d R . .
C27 C 0.6619(2) 0.56895(18) 0.60374(15) 0.0279(5) Uani 1 1 d . . .
H271 H 0.5830 0.5312 0.5978 0.036 Uiso 1 1 d R . .
H272 H 0.6646 0.6312 0.6004 0.036 Uiso 1 1 d R . .
S11 S 0.58340(5) 0.80899(4) 0.19297(3) 0.02339(12) Uani 1 1 d . . .
S12 S 0.74207(5) 0.71221(4) 0.17755(4) 0.02436(12) Uani 1 1 d . . .
S13 S 0.75002(6) 0.97331(5) 0.26402(4) 0.03179(15) Uani 1 1 d . . .
S14 S 0.92640(6) 0.85472(6) 0.26442(5) 0.03791(17) Uani 1 1 d . . .
S15 S 0.51954(5) 0.84964(4) -0.14767(4) 0.02283(12) Uani 1 1 d . . .
S16 S 0.68743(5) 0.76790(4) -0.19054(3) 0.02201(12) Uani 1 1 d . . .
S17 S 0.65811(7) 1.03164(5) -0.19431(4) 0.03410(16) Uani 1 1 d . . .
S18 S 0.84064(6) 0.93407(6) -0.25950(4) 0.03522(17) Uani 1 1 d . . .
C31 C 0.3687(2) 0.69198(16) 0.10352(14) 0.0221(5) Uani 1 1 d . . .
H31 H 0.3784 0.6861 0.1571 0.027 Uiso 1 1 d R . .
C32 C 0.2686(2) 0.69810(17) 0.07576(16) 0.0256(5) Uani 1 1 d . . .
H32 H 0.2102 0.6963 0.1102 0.031 Uiso 1 1 d R . .
C33 C 0.2536(2) 0.70693(17) -0.00236(16) 0.0262(5) Uani 1 1 d . . .
H33 H 0.1849 0.7104 -0.0212 0.031 Uiso 1 1 d R . .
C34 C 0.3396(2) 0.71021(16) -0.05340(15) 0.0222(5) Uani 1 1 d . . .
H34 H 0.3299 0.7176 -0.1067 0.027 Uiso 1 1 d R . .
C35 C 0.6258(2) 0.58841(16) -0.11033(15) 0.0241(5) Uani 1 1 d . . .
H35 H 0.6140 0.5941 -0.1636 0.029 Uiso 1 1 d R . .
C36 C 0.6818(2) 0.53148(17) -0.08668(17) 0.0294(6) Uani 1 1 d . . .
H36 H 0.7120 0.5014 -0.1239 0.035 Uiso 1 1 d R . .
C37 C 0.6945(2) 0.51947(17) -0.00870(18) 0.0290(5) Uani 1 1 d . . .
H37 H 0.7310 0.4797 0.0074 0.035 Uiso 1 1 d R . .
C38 C 0.6523(2) 0.56494(16) 0.04623(15) 0.0235(5) Uani 1 1 d . . .
H38 H 0.6604 0.5560 0.0994 0.028 Uiso 1 1 d R . .
C39 C 0.55959(19) 0.68018(15) 0.07830(13) 0.0180(4) Uani 1 1 d . . .
C40 C 0.53252(19) 0.70178(15) -0.07687(13) 0.0182(4) Uani 1 1 d . . .
C41 C 0.58613(19) 0.63624(15) -0.05561(14) 0.0189(4) Uani 1 1 d . . .
C42 C 0.59939(19) 0.62466(15) 0.02397(14) 0.0187(4) Uani 1 1 d . . .
C43 C 0.45472(19) 0.69376(15) 0.05299(13) 0.0177(4) Uani 1 1 d . . .
C44 C 0.44009(19) 0.70341(15) -0.02633(13) 0.0180(4) Uani 1 1 d . . .
C45 C 0.61766(19) 0.72467(16) 0.14103(13) 0.0197(4) Uani 1 1 d . . .
C46 C 0.7215(2) 0.86578(18) 0.22462(14) 0.0253(5) Uani 1 1 d . . .
C47 C 0.7940(2) 0.81979(18) 0.22045(14) 0.0258(5) Uani 1 1 d . . .
C48 C 1.0121(3) 0.8264(3) 0.1927(3) 0.0589(11) Uani 1 1 d . . .
H481 H 0.9877 0.7619 0.1836 0.082(10) Uiso 1 1 d R . .
H482 H 1.0904 0.8472 0.2100 0.082(10) Uiso 1 1 d R . .
H483 H 1.0051 0.8546 0.1444 0.082(10) Uiso 1 1 d R . .
C49 C 0.57231(19) 0.76212(16) -0.13156(13) 0.0193(4) Uani 1 1 d . . .
C50 C 0.6435(2) 0.91955(17) -0.18703(14) 0.0248(5) Uani 1 1 d . . .
C51 C 0.7198(2) 0.88142(18) -0.20845(14) 0.0247(5) Uani 1 1 d . . .
C52 C 0.9459(3) 0.9101(3) -0.2049(3) 0.0616(13) Uani 1 1 d . . .
H521 H 0.9466 0.9328 -0.1512 0.069(8) Uiso 1 1 d R . .
H522 H 1.0202 0.9383 -0.2269 0.069(8) Uiso 1 1 d R . .
H523 H 0.9310 0.8455 -0.2047 0.069(8) Uiso 1 1 d R . .
C53 C 0.6989(3) 1.0239(2) 0.18539(17) 0.0337(6) Uani 1 1 d . . .
H531 H 0.6173 0.9950 0.1806 0.044 Uiso 1 1 d R . .
H532 H 0.7130 1.0871 0.1992 0.044 Uiso 1 1 d R . .
C54 C 0.7488(2) 1.01669(19) 0.10699(16) 0.0288(5) Uani 1 1 d . . .
H541 H 0.7401 0.9541 0.0939 0.037 Uiso 1 1 d R . .
H542 H 0.8294 1.0506 0.1093 0.037 Uiso 1 1 d R . .
C55 C 0.6923(3) 1.0531(2) 0.04554(18) 0.0379(7) Uani 1 1 d . . .
H551 H 0.6108 1.0250 0.0499 0.049 Uiso 1 1 d R . .
H552 H 0.7094 1.1172 0.0566 0.049 Uiso 1 1 d R . .
C56 C 0.7234(2) 1.0404(2) -0.03720(17) 0.0312(6) Uani 1 1 d . . .
H561 H 0.7212 0.9785 -0.0465 0.041 Uiso 1 1 d R . .
H562 H 0.8003 1.0796 -0.0460 0.041 Uiso 1 1 d R . .
C57 C 0.6433(3) 1.06050(19) -0.09363(18) 0.0335(6) Uani 1 1 d . . .
H571 H 0.6549 1.1247 -0.0892 0.044 Uiso 1 1 d R . .
H572 H 0.5660 1.0291 -0.0780 0.044 Uiso 1 1 d R . .
Cl1A Cl 0.9149(4) 0.3875(3) 0.4829(3) 0.0658(5) Uani 0.30 1 d P A 1
Cl2A Cl 0.9789(4) 0.2476(4) 0.5638(4) 0.0687(6) Uani 0.25 1 d P A 1
Cl1B Cl 0.84804(18) 0.35741(13) 0.49138(10) 0.0658(5) Uani 0.70 1 d P A 2
Cl2B Cl 1.00909(15) 0.26990(16) 0.52435(16) 0.0687(6) Uani 0.65 1 d P A 2
Cl2C Cl 0.9884(11) 0.2411(9) 0.4962(8) 0.057(3) Uiso 0.10 1 d P A 2
C28 C 0.8715(3) 0.2615(3) 0.5093(2) 0.0450(8) Uani 1 1 d . . .
H281 H 0.8018 0.2448 0.5390 0.059 Uiso 1 1 d R A .
H282 H 0.8586 0.2234 0.4616 0.059 Uiso 1 1 d R . .
Cl3 Cl 0.99553(9) 0.75584(9) -0.06807(8) 0.0724(4) Uani 1 1 d . B .
Cl4A Cl 0.9126(8) 0.8779(5) 0.0093(5) 0.0746(7) Uani 0.25 1 d PD B 1
Cl4B Cl 0.86144(19) 0.85617(15) 0.00323(15) 0.0746(7) Uani 0.75 1 d PD B 2
C29 C 0.8741(3) 0.7557(2) -0.0216(2) 0.0413(7) Uani 1 1 d D . .
H291 H 0.8592 0.7173 0.0234 0.054 Uiso 1 1 d R B .
H292 H 0.8085 0.7368 -0.0572 0.054 Uiso 1 1 d R . .
Cl5 Cl 0.99638(16) 0.49564(13) 0.95278(9) 0.0654(5) Uani 0.50 1 d P . .
Cl6 Cl 1.05030(16) 0.41248(16) 0.90814(12) 0.0570(5) Uani 0.50 1 d P . .
C30 C 0.99638(16) 0.49564(13) 0.95278(9) 0.0654(5) Uani 0.50 1 d P . .
Cl7 Cl 0.95541(19) 0.0585(3) 0.41693(18) 0.0913(11) Uani 0.50 1 d PD C -1
Cl8 Cl 1.0162(3) -0.0024(3) 0.55995(18) 0.0940(12) Uani 0.50 1 d PD C -1
C58 C 1.0243(9) -0.0077(7) 0.4618(5) 0.056(3) Uiso 0.50 1 d PD C -1
H581 H 0.9901 -0.0699 0.4431 0.073 Uiso 0.50 1 d PR C -1
H582 H 1.1035 0.0121 0.4471 0.073 Uiso 0.50 1 d PR C -1

loop_
_atom_site_aniso_label
_atom_site_aniso_U_11
_atom_site_aniso_U_22
_atom_site_aniso_U_33
_atom_site_aniso_U_23
_atom_site_aniso_U_13
_atom_site_aniso_U_12
S1 0.0202(3) 0.0238(3) 0.0195(3) 0.0034(2) 0.0012(2) 0.0092(2)
S2 0.0248(3) 0.0230(3) 0.0203(3) -0.0017(2) 0.0033(2) 0.0115(2)
S3 0.0298(3) 0.0285(3) 0.0189(3) 0.0069(2) 0.0037(2) 0.0109(2)
S4 0.0258(3) 0.0422(4) 0.0268(3) 0.0043(3) 0.0085(2) 0.0128(3)
S5 0.0215(3) 0.0213(3) 0.0267(3) -0.0035(2) 0.0018(2) 0.0077(2)
S6 0.0233(3) 0.0277(3) 0.0194(3) -0.0018(2) -0.0017(2) 0.0102(2)
S7 0.0336(3) 0.0230(3) 0.0244(3) -0.0070(2) 0.0041(2) 0.0061(2)
S8 0.0256(3) 0.0447(4) 0.0312(3) -0.0123(3) -0.0043(3) 0.0062(3)
C1 0.0230(11) 0.0176(11) 0.0234(11) 0.0019(8) -0.0003(9) 0.0049(9)
C2 0.0194(11) 0.0250(12) 0.0310(13) 0.0047(10) -0.0008(9) 0.0077(9)
C3 0.0207(11) 0.0267(13) 0.0339(13) 0.0032(10) 0.0056(10) 0.0082(10)
C4 0.0229(11) 0.0248(12) 0.0233(11) 0.0031(9) 0.0051(9) 0.0065(9)
C5 0.0299(12) 0.0218(12) 0.0251(12) 0.0050(9) -0.0034(9) 0.0084(10)
C6 0.0313(13) 0.0195(12) 0.0376(14) 0.0072(10) -0.0038(11) 0.0114(10)
C7 0.0264(12) 0.0169(11) 0.0400(15) 0.0006(10) 0.0005(10) 0.0091(9)
C8 0.0246(11) 0.0164(10) 0.0266(12) -0.0009(9) 0.0027(9) 0.0076(9)
C9 0.0193(10) 0.0159(10) 0.0185(10) -0.0020(8) -0.0012(8) 0.0056(8)
C10 0.0196(10) 0.0198(11) 0.0170(10) 0.0024(8) 0.0023(8) 0.0071(8)
C11 0.0201(10) 0.0167(10) 0.0230(11) 0.0030(8) 0.0009(8) 0.0063(8)
C12 0.0178(10) 0.0149(10) 0.0237(11) 0.0011(8) 0.0011(8) 0.0053(8)
C13 0.0195(10) 0.0144(10) 0.0202(10) 0.0012(8) 0.0020(8) 0.0041(8)
C15 0.0206(10) 0.0174(10) 0.0188(10) -0.0031(8) -0.0009(8) 0.0077(8)
C14 0.0200(10) 0.0155(10) 0.0204(11) 0.0018(8) 0.0015(8) 0.0046(8)
C16 0.0235(11) 0.0244(12) 0.0152(10) 0.0020(8) 0.0020(8) 0.0072(9)
C17 0.0233(11) 0.0257(12) 0.0158(10) -0.0008(8) 0.0026(8) 0.0067(9)
C18 0.0249(14) 0.050(2) 0.060(2) 0.0143(16) 0.0047(13) 0.0152(13)
C19 0.0204(10) 0.0215(11) 0.0175(10) 0.0019(8) 0.0024(8) 0.0071(9)
C20 0.0257(12) 0.0226(11) 0.0183(11) -0.0032(9) 0.0028(9) 0.0041(9)
C21 0.0225(11) 0.0276(12) 0.0192(11) -0.0048(9) 0.0012(9) 0.0046(9)
C22 0.0251(15) 0.093(3) 0.061(2) -0.034(2) -0.0021(15) 0.0136(18)
C23 0.0320(13) 0.0239(12) 0.0267(12) 0.0061(9) 0.0052(10) 0.0136(10)
C24 0.0281(12) 0.0285(13) 0.0259(12) -0.0021(10) 0.0030(10) 0.0095(10)
C25 0.0330(13) 0.0257(12) 0.0265(12) 0.0005(10) 0.0049(10) 0.0138(11)
C26 0.0296(13) 0.0289(13) 0.0271(13) -0.0024(10) 0.0055(10) 0.0105(10)
C27 0.0343(13) 0.0248(12) 0.0271(13) 0.0004(10) 0.0063(10) 0.0131(11)
S11 0.0232(3) 0.0246(3) 0.0197(3) -0.0042(2) 0.0017(2) 0.0047(2)
S12 0.0227(3) 0.0246(3) 0.0245(3) 0.0037(2) -0.0034(2) 0.0059(2)
S13 0.0354(3) 0.0312(3) 0.0214(3) -0.0104(2) 0.0020(2) 0.0019(3)
S14 0.0269(3) 0.0464(4) 0.0338(4) -0.0036(3) -0.0089(3) 0.0036(3)
S15 0.0251(3) 0.0217(3) 0.0233(3) 0.0034(2) 0.0008(2) 0.0095(2)
S16 0.0207(3) 0.0254(3) 0.0195(3) 0.0007(2) 0.0024(2) 0.0068(2)
S17 0.0434(4) 0.0247(3) 0.0331(4) 0.0114(3) -0.0046(3) 0.0089(3)
S18 0.0251(3) 0.0455(4) 0.0303(3) 0.0165(3) 0.0023(3) 0.0037(3)
C31 0.0224(11) 0.0191(11) 0.0230(11) -0.0030(8) 0.0047(9) 0.0047(9)
C32 0.0185(11) 0.0223(12) 0.0358(14) -0.0024(10) 0.0061(9) 0.0064(9)
C33 0.0186(11) 0.0239(12) 0.0374(14) -0.0026(10) 0.0002(10) 0.0091(9)
C34 0.0213(11) 0.0197(11) 0.0256(12) -0.0014(9) -0.0022(9) 0.0070(9)
C35 0.0281(12) 0.0188(11) 0.0251(12) -0.0018(9) 0.0061(9) 0.0075(9)
C36 0.0341(14) 0.0190(12) 0.0371(14) -0.0022(10) 0.0113(11) 0.0117(10)
C37 0.0287(13) 0.0181(11) 0.0428(15) 0.0039(10) 0.0058(11) 0.0111(10)
C38 0.0241(11) 0.0184(11) 0.0288(12) 0.0046(9) 0.0014(9) 0.0076(9)
C39 0.0184(10) 0.0178(10) 0.0179(10) 0.0023(8) 0.0024(8) 0.0058(8)
C40 0.0195(10) 0.0177(10) 0.0163(10) -0.0029(8) -0.0004(8) 0.0050(8)
C41 0.0202(10) 0.0141(10) 0.0214(11) -0.0007(8) 0.0022(8) 0.0045(8)
C42 0.0194(10) 0.0143(10) 0.0218(11) 0.0003(8) 0.0022(8) 0.0047(8)
C43 0.0174(10) 0.0148(10) 0.0205(10) -0.0026(8) 0.0005(8) 0.0052(8)
C44 0.0187(10) 0.0127(9) 0.0213(11) -0.0029(8) 0.0006(8) 0.0040(8)
C45 0.0196(10) 0.0203(11) 0.0189(10) 0.0017(8) 0.0014(8) 0.0060(8)
C46 0.0273(12) 0.0259(12) 0.0166(10) -0.0019(9) 0.0008(9) 0.0006(10)
C47 0.0247(12) 0.0287(13) 0.0184(11) 0.0008(9) -0.0003(9) 0.0010(10)
C48 0.0264(15) 0.067(3) 0.077(3) -0.026(2) -0.0040(16) 0.0101(16)
C49 0.0207(10) 0.0202(11) 0.0168(10) -0.0025(8) -0.0004(8) 0.0070(8)
C50 0.0290(12) 0.0231(12) 0.0201(11) 0.0056(9) -0.0019(9) 0.0050(10)
C51 0.0224(11) 0.0282(13) 0.0203(11) 0.0067(9) -0.0010(9) 0.0032(9)
C52 0.0256(15) 0.082(3) 0.079(3) 0.047(3) 0.0078(16) 0.0165(17)
C53 0.0456(16) 0.0272(13) 0.0299(14) -0.0079(11) 0.0046(12) 0.0149(12)
C54 0.0326(13) 0.0264(13) 0.0270(13) -0.0023(10) 0.0032(10) 0.0093(11)
C55 0.0496(18) 0.0376(16) 0.0353(15) 0.0017(12) 0.0044(13) 0.0264(14)
C56 0.0329(14) 0.0299(14) 0.0314(14) 0.0018(11) -0.0002(11) 0.0112(11)
C57 0.0406(15) 0.0218(13) 0.0411(16) 0.0011(11) -0.0045(12) 0.0146(11)
Cl1A 0.0970(13) 0.0662(11) 0.0511(7) -0.0110(7) -0.0191(10) 0.0516(11)
Cl2A 0.0359(9) 0.0742(13) 0.1032(19) -0.0186(12) -0.0100(9) 0.0300(9)
Cl1B 0.0970(13) 0.0662(11) 0.0511(7) -0.0110(7) -0.0191(10) 0.0516(11)
Cl2B 0.0359(9) 0.0742(13) 0.1032(19) -0.0186(12) -0.0100(9) 0.0300(9)
C28 0.0296(15) 0.062(2) 0.0412(18) -0.0007(16) -0.0014(13) 0.0124(15)
Cl3 0.0496(5) 0.0987(9) 0.0917(8) 0.0465(7) 0.0284(5) 0.0507(6)
Cl4A 0.131(2) 0.0600(13) 0.0505(8) 0.0033(9) 0.0182(15) 0.0557(14)
Cl4B 0.131(2) 0.0600(13) 0.0505(8) 0.0033(9) 0.0182(15) 0.0557(14)
C29 0.0290(14) 0.050(2) 0.0446(18) 0.0032(14) 0.0077(13) 0.0129(13)
Cl5 0.0635(10) 0.0748(12) 0.0403(8) -0.0011(7) -0.0071(7) -0.0011(8)
Cl6 0.0459(9) 0.0822(14) 0.0512(10) 0.0100(9) -0.0088(8) 0.0316(10)
C30 0.0635(10) 0.0748(12) 0.0403(8) -0.0011(7) -0.0071(7) -0.0011(8)
Cl7 0.0381(10) 0.169(4) 0.0657(16) -0.0439(19) -0.0041(10) 0.0364(16)
Cl8 0.084(2) 0.110(3) 0.0549(17) -0.0087(16) 0.0100(16) -0.012(2)

loop_
_atom_type_symbol
_atom_type_description
_atom_type_scat_dispersion_real
_atom_type_scat_dispersion_imag
_atom_type_scat_source
C C 0.0033 0.0016 'International Tables Vol C Tables 4.2.6.8 and 6.1.1.4'
H H 0.0000 0.0000 'International Tables Vol C Tables 4.2.6.8 and 6.1.1.4'
S S 0.1246 0.1234 'International Tables Vol C Tables 4.2.6.8 and 6.1.1.4'
Cl Cl 0.1484 0.1585 'International Tables Vol C Tables 4.2.6.8 and 6.1.1.4'

loop_
_geom_angle_atom_site_label_1
_geom_angle_atom_site_label_2
_geom_angle_atom_site_label_3
_geom_angle
_geom_angle_site_symmetry_1
C15 S1 C16 95.08(11) .
C17 S2 C15 95.56(12) .
C16 S3 C23 99.58(12) .
C17 S4 C18 102.72(14) .
C20 S5 C19 94.56(12) .
C21 S6 C19 94.93(12) .
C20 S7 C27 100.01(12) .
C21 S8 C22 103.08(15) .
C2 C1 C13 120.3(2) .
C1 C2 C3 120.1(2) .
C4 C3 C2 120.2(2) .
C3 C4 C14 120.2(2) .
C6 C5 C11 120.4(2) .
C7 C6 C5 120.2(2) .
C6 C7 C8 120.3(2) .
C7 C8 C12 120.5(2) .
C15 C9 C13 122.1(2) .
C15 C9 C12 123.2(2) .
C13 C9 C12 114.2(2) .
C19 C10 C11 123.8(2) .
C19 C10 C14 121.7(2) .
C11 C10 C14 114.0(2) .
C5 C11 C12 119.4(2) .
C5 C11 C10 123.8(2) .
C12 C11 C10 116.8(2) .
C8 C12 C11 119.2(2) .
C8 C12 C9 124.2(2) .
C11 C12 C9 116.5(2) .
C1 C13 C14 119.5(2) .
C1 C13 C9 123.3(2) .
C14 C13 C9 117.1(2) .
C9 C15 S2 124.79(18) .
C9 C15 S1 123.20(18) .
S2 C15 S1 111.91(13) .
C4 C14 C13 119.7(2) .
C4 C14 C10 123.5(2) .
C13 C14 C10 116.7(2) .
C17 C16 S3 125.73(19) .
C17 C16 S1 116.73(19) .
S3 C16 S1 117.49(14) .
C16 C17 S4 124.5(2) .
C16 C17 S2 116.47(18) .
S4 C17 S2 118.62(15) .
C10 C19 S5 122.98(19) .
C10 C19 S6 125.60(19) .
S5 C19 S6 111.28(13) .
C21 C20 S7 125.7(2) .
C21 C20 S5 116.4(2) .
S7 C20 S5 117.85(15) .
C20 C21 S8 123.7(2) .
C20 C21 S6 116.23(19) .
S8 C21 S6 119.60(16) .
C24 C23 S3 114.83(18) .
C25 C24 C23 112.0(2) .
C24 C25 C26 114.4(2) .
C27 C26 C25 111.0(2) .
C26 C27 S7 115.2(2) .
C46 S11 C45 94.67(12) .
C47 S12 C45 95.28(12) .
C46 S13 C53 99.95(13) .
C47 S14 C48 103.13(16) .
C50 S15 C49 94.95(12) .
C51 S16 C49 95.14(12) .
C50 S17 C57 99.92(13) .
C51 S18 C52 102.41(15) .
C32 C31 C43 120.4(2) .
C33 C32 C31 120.2(2) .
C32 C33 C34 120.0(2) .
C44 C34 C33 120.4(2) .
C36 C35 C41 120.0(2) .
C37 C36 C35 120.2(2) .
C36 C37 C38 120.1(2) .
C37 C38 C42 120.7(2) .
C45 C39 C42 124.7(2) .
C45 C39 C43 121.0(2) .
C42 C39 C43 113.8(2) .
C49 C40 C44 122.5(2) .
C49 C40 C41 123.3(2) .
C44 C40 C41 113.7(2) .
C35 C41 C42 120.0(2) .
C35 C41 C40 122.6(2) .
C42 C41 C40 117.3(2) .
C38 C42 C41 118.9(2) .
C38 C42 C39 124.2(2) .
C41 C42 C39 116.9(2) .
C31 C43 C44 119.6(2) .
C31 C43 C39 122.8(2) .
C44 C43 C39 117.5(2) .
C34 C44 C43 119.5(2) .
C34 C44 C40 123.6(2) .
C43 C44 C40 116.9(2) .
C39 C45 S11 123.66(19) .
C39 C45 S12 124.95(19) .
S11 C45 S12 111.25(13) .
C47 C46 S13 126.0(2) .
C47 C46 S11 116.5(2) .
S13 C46 S11 117.33(16) .
C46 C47 S14 124.2(2) .
C46 C47 S12 116.10(19) .
S14 C47 S12 119.19(17) .
C40 C49 S15 123.08(18) .
C40 C49 S16 124.96(19) .
S15 C49 S16 111.84(13) .
C51 C50 S17 125.6(2) .
C51 C50 S15 116.6(2) .
S17 C50 S15 117.84(16) .
C50 C51 S18 124.6(2) .
C50 C51 S16 116.52(19) .
S18 C51 S16 118.63(16) .
C54 C53 S13 115.5(2) .
C55 C54 C53 110.4(2) .
C54 C55 C56 116.5(3) .
C55 C56 C57 111.2(3) .
C56 C57 S17 115.5(2) .
Cl2C C28 Cl1B 126.2(5) .
Cl1B C28 Cl2B 115.7(2) .
Cl1B C28 Cl2A 127.6(3) .
Cl2C C28 Cl1A 101.4(5) .
Cl2B C28 Cl1A 91.2(2) .
Cl2A C28 Cl1A 107.9(3) .
Cl4B C29 Cl3 117.2(2) .
Cl3 C29 Cl4A 100.5(3) .
Cl5 C30 Cl6 115.9(2) 2_767
Cl8 C58 Cl7 112.0(7) .

loop_
_geom_bond_atom_site_label_1
_geom_bond_atom_site_label_2
_geom_bond_distance
_geom_bond_site_symmetry_2
S1 C15 1.760(2) .
S1 C16 1.761(2) .
S2 C17 1.758(3) .
S2 C15 1.759(2) .
S3 C16 1.752(3) .
S3 C23 1.825(3) .
S4 C17 1.751(2) .
S4 C18 1.802(3) .
S5 C20 1.759(3) .
S5 C19 1.762(3) .
S6 C21 1.761(3) .
S6 C19 1.765(2) .
S7 C20 1.750(3) .
S7 C27 1.821(3) .
S8 C21 1.743(3) .
S8 C22 1.781(4) .
C1 C2 1.389(4) .
C1 C13 1.395(3) .
C2 C3 1.392(4) .
C3 C4 1.387(4) .
C4 C14 1.394(3) .
C5 C6 1.390(4) .
C5 C11 1.393(3) .
C6 C7 1.382(4) .
C7 C8 1.390(4) .
C8 C12 1.392(3) .
C9 C15 1.356(3) .
C9 C13 1.475(3) .
C9 C12 1.476(3) .
C10 C19 1.355(3) .
C10 C11 1.475(3) .
C10 C14 1.476(3) .
C11 C12 1.420(3) .
C13 C14 1.408(3) .
C16 C17 1.339(4) .
C20 C21 1.349(4) .
C23 C24 1.526(4) .
C24 C25 1.519(4) .
C25 C26 1.521(4) .
C26 C27 1.518(4) .
S11 C46 1.762(3) .
S11 C45 1.765(3) .
S12 C47 1.762(3) .
S12 C45 1.767(2) .
S13 C46 1.748(3) .
S13 C53 1.824(3) .
S14 C47 1.746(3) .
S14 C48 1.798(4) .
S15 C50 1.760(3) .
S15 C49 1.762(2) .
S16 C51 1.760(3) .
S16 C49 1.766(2) .
S17 C50 1.745(3) .
S17 C57 1.817(3) .
S18 C51 1.749(3) .
S18 C52 1.778(4) .
C31 C32 1.387(4) .
C31 C43 1.396(3) .
C32 C33 1.385(4) .
C33 C34 1.397(4) .
C34 C44 1.392(3) .
C35 C36 1.392(4) .
C35 C41 1.394(3) .
C36 C37 1.387(4) .
C37 C38 1.390(4) .
C38 C42 1.394(3) .
C39 C45 1.351(3) .
C39 C42 1.472(3) .
C39 C43 1.480(3) .
C40 C49 1.353(3) .
C40 C44 1.474(3) .
C40 C41 1.475(3) .
C41 C42 1.414(3) .
C43 C44 1.406(3) .
C46 C47 1.350(4) .
C50 C51 1.348(4) .
C53 C54 1.519(4) .
C54 C55 1.512(4) .
C55 C56 1.515(4) .
C56 C57 1.519(4) .
Cl1A C28 1.973(6) .
Cl2A C28 1.728(6) .
Cl1B C28 1.688(4) .
Cl2B C28 1.722(4) .
Cl2C C28 1.633(13) .
Cl3 C29 1.741(3) .
Cl4A C29 1.905(9) .
Cl4B C29 1.703(4) .
Cl5 C30 1.638(3) 2_767
Cl5 Cl6 1.832(3) .
Cl7 C58 1.770(9) .
Cl8 C58 1.706(9) .

loop_
_geom_torsion_atom_site_label_1
_geom_torsion_atom_site_label_2
_geom_torsion_atom_site_label_3
_geom_torsion_atom_site_label_4
_geom_torsion
C18 S4 C17 C16 141.8(2)
S4 C17 C16 S3 -7.2(3)
C17 C16 S3 C23 -133.0(2)
C16 S3 C23 C24 58.1(2)
S3 C23 C24 C25 -160.66(19)
C23 C24 C25 C26 178.4(2)
C24 C25 C26 C27 179.8(2)
C25 C26 C27 S7 167.11(19)
C26 C27 S7 C20 -61.5(2)
C27 S7 C20 C21 128.1(2)
S7 C20 C21 S8 9.7(3)
C20 C21 S8 C22 -132.5(3)
C48 S14 C47 C46 -139.2(3)
S14 C47 C46 S13 8.0(3)
C47 C46 S13 C53 129.8(2)
C46 S13 C53 C54 -55.0(2)
S13 C53 C54 C55 174.6(2)
C53 C54 C55 C56 -172.9(3)
C54 C55 C56 C57 167.2(3)
C55 C56 C57 S17 -170.9(2)
C56 C57 S17 C50 55.4(2)
C57 S17 C50 C51 -121.2(2)
S17 C50 C51 S18 -8.9(4)
C50 C51 S18 C52 131.4(3)
